data_1549948
loop_
_publ_author_name
'Zu\~niga, Fco. Javier'
'Cruz-Cabeza, Aurora J.'
'Aretxabaleta, Xabier M.'
'de la Pinta, Noelia'
'Breczewski, Tomasz'
'Quesada-Moreno, Mar\'ia Mar'
'Avil\'es-Moreno, Juan Ram\'on'
'L\'opez-Gonz\'alez, Juan Jes\'us'
'Claramunt, Rosa M.'
'Elguero, Jose'

_publ_section_title
;
 Conformational aspects of polymorphs and phases of
 2-propyl-1<i>H</i>-benzimidazole
;
_journal_coeditor_code LQ5016SUP1
_journal_issue 6
_journal_name_full IUCrJ
_journal_page_first
;
;
_journal_paper_doi 10.1107/S2052252518011685
_journal_volume 5
_journal_year 2018
_chemical_formula_analytical 'C10 H12 N2'
_chemical_formula_moiety 'C10 H12 N2'
_chemical_formula_structural 'C10 H12 N2'
_chemical_formula_sum 'C10 H12 N2'
_chemical_formula_weight 160.2
_chemical_melting_point 431.6
_chemical_name_common 2-propyl-1H-benzimidazole
_space_group_IT_number 29
_symmetry_cell_setting orthorhombic
_symmetry_Int_Tables_number 29
_symmetry_space_group_name_Hall 'P 2c -2ac'
_symmetry_space_group_name_H-M 'P c a 21'
_cell_angle_alpha 90
_cell_angle_beta 90
_cell_angle_gamma 90
_cell_formula_units_Z 8
_cell_length_a 9.0006(2)
_cell_length_b 20.7778(4)
_cell_length_c 9.7487(2)
_cell_measurement_reflns_used 25556
_cell_measurement_temperature 200.00(10)
_cell_measurement_theta_max 74.0320
_cell_measurement_theta_min 4.4990
_cell_volume 1823.13(7)
_computing_cell_refinement
;
CrysAlisPro, Agilent Technologies,
Version 1.171.36.24 (release 03-12-2012 CrysAlis171 .NET)
(compiled Dec  3 2012,18:21:49)
;
_computing_data_collection
;
CrysAlisPro, Agilent Technologies,
Version 1.171.36.24 (release 03-12-2012 CrysAlis171 .NET)
(compiled Dec  3 2012,18:21:49)
;
_computing_data_reduction
;
CrysAlisPro, Agilent Technologies,
Version 1.171.36.24 (release 03-12-2012 CrysAlis171 .NET)
(compiled Dec  3 2012,18:21:49)
;
_computing_molecular_graphics
;
Diamond 3.2, Crystal Impact GbR, Bonn, Germany
Ortep. (Farrugia, J. L. J. Appl. Cryst. (2012). 45, 849-854)
;
_computing_structure_refinement
;
JANA2006 (Petricek et al., 2006). 
;
_computing_structure_solution
;
SIR97 (Altomare et al, 1997). 
;
_diffrn_ambient_temperature 200.00(10)
_diffrn_detector_area_resol_mean 5.2012
_diffrn_measured_fraction_theta_full 0.9945
_diffrn_measured_fraction_theta_max 0.9572
_diffrn_measurement_device_type 'SuperNova, Single source at offset), Atlas'
_diffrn_measurement_method '\w scan'
_diffrn_orient_matrix_UB_11 0.0249791000
_diffrn_orient_matrix_UB_12 0.0729388000
_diffrn_orient_matrix_UB_13 0.0166975000
_diffrn_orient_matrix_UB_21 -0.1554537000
_diffrn_orient_matrix_UB_22 0.0130161000
_diffrn_orient_matrix_UB_23 -0.0600088000
_diffrn_orient_matrix_UB_31 -0.0671073000
_diffrn_orient_matrix_UB_32 -0.0030160000
_diffrn_orient_matrix_UB_33 0.1452253000
_diffrn_radiation_monochromator mirror
_diffrn_radiation_probe x-ray
_diffrn_radiation_type 'Cu K\a'
_diffrn_radiation_wavelength 1.5418
_diffrn_reflns_av_R_equivalents 0.0284
_diffrn_reflns_av_sigmaI/netI 0.0314
_diffrn_reflns_limit_h_max 11
_diffrn_reflns_limit_h_min -11
_diffrn_reflns_limit_k_max 10
_diffrn_reflns_limit_k_min -12
_diffrn_reflns_limit_l_max 25
_diffrn_reflns_limit_l_min -25
_diffrn_reflns_number 31290
_diffrn_reflns_theta_full 73.9632
_diffrn_reflns_theta_max 74.1291
_diffrn_reflns_theta_min 4.2556
_diffrn_source 'SuperNova (Cu) X-ray Source'
_exptl_absorpt_coefficient_mu 0.550
_exptl_absorpt_correction_T_max 1.00000
_exptl_absorpt_correction_T_min 0.64640
_exptl_absorpt_correction_type multi-scan
_exptl_absorpt_process_details
;
CrysAlisPro, Agilent Technologies,
Version 1.171.36.24 (release 03-12-2012 CrysAlis171 .NET)
(compiled Dec  3 2012,18:21:49)
Empirical absorption correction using spherical harmonics,
 implemented in SCALE3 ABSPACK scaling algorithm.
;
_exptl_crystal_colour colourless
_exptl_crystal_density_diffrn 1.169
_exptl_crystal_description plate
_exptl_crystal_F_000 688
_exptl_crystal_size_max 0.45
_exptl_crystal_size_mid 0.2
_exptl_crystal_size_min 0.02
_refine_diff_density_max 0.22
_refine_diff_density_min -0.22
_refine_ls_abs_structure_details '  1606 of Friedel pairs used in the refinement'
_refine_ls_extinction_coef 6300(600)
_refine_ls_extinction_method 'B-C type 1 Gaussian isotropic (Becker & Coppens, 1974)'
_refine_ls_goodness_of_fit_gt 3.08
_refine_ls_goodness_of_fit_ref 3.06
_refine_ls_hydrogen_treatment constr
_refine_ls_number_constraints 97
_refine_ls_number_parameters 218
_refine_ls_number_reflns 3575
_refine_ls_number_restraints 12
_refine_ls_R_factor_all 0.0315
_refine_ls_R_factor_gt 0.0311
_refine_ls_shift/su_max 0.0112
_refine_ls_shift/su_mean 0.0010
_refine_ls_structure_factor_coef F
_refine_ls_weighting_details w=1/(\s^2^(F)+0.0001F^2^)
_refine_ls_weighting_scheme sigma
_refine_ls_wR_factor_gt 0.0440
_refine_ls_wR_factor_ref 0.0441
_reflns_number_gt 3515
_reflns_number_total 3575
_reflns_threshold_expression I>3\s(I)
_cod_data_source_file lq5016.cif
_cod_data_source_block IIRT
_cod_database_code 1549948

loop_
_space_group_symop_id
_space_group_symop_operation_xyz
1 x,y,z
2 -x,-y,z+1/2
3 x+1/2,-y,z
4 -x+1/2,y,z+1/2

loop_
_atom_site_label
_atom_site_type_symbol
_atom_site_fract_x
_atom_site_fract_y
_atom_site_fract_z
_atom_site_adp_type
_atom_site_U_iso_or_equiv
_atom_site_site_symmetry_multiplicity
_atom_site_occupancy
_atom_site_calc_flag
N1 N 0.71346(12) 0.56673(5) 0.19619(12) Uani 0.0347(3) 4 1 d
Hn1 H 0.736161 0.55678 0.112075 Uiso 0.0416 4 1 d
N2 N 0.69047(11) 0.55747(5) 0.42325(13) Uani 0.0352(3) 4 1 d
C1 C 0.73777(11) 0.53026(5) 0.30900(15) Uani 0.0334(3) 4 1 d
C2 C 0.64533(9) 0.62309(5) 0.24022(13) Uani 0.0331(4) 4 1 d
C3 C 0.59623(13) 0.67715(6) 0.16987(16) Uani 0.0420(4) 4 1 d
H1 H 0.607186 0.681183 0.072296 Uiso 0.0504 4 1 d
C4 C 0.53077(15) 0.72478(7) 0.24792(17) Uani 0.0476(5) 4 1 d
H2 H 0.495489 0.763052 0.203409 Uiso 0.0571 4 1 d
C5 C 0.51454(15) 0.71889(7) 0.38893(16) Uani 0.0493(5) 4 1 d
H3 H 0.467516 0.752966 0.439323 Uiso 0.0591 4 1 d
C6 C 0.56438(15) 0.66524(7) 0.45837(16) Uani 0.0433(4) 4 1 d
H4 H 0.553337 0.661572 0.556006 Uiso 0.052 4 1 d
C7 C 0.63137(13) 0.61650(6) 0.38190(13) Uani 0.0339(4) 4 1 d
C8 C 0.81045(14) 0.46580(6) 0.29828(18) Uani 0.0440(4) 4 1 d
H5 H 0.890147 0.467872 0.232988 Uiso 0.0527 4 1 d
H6 H 0.855972 0.455102 0.384367 Uiso 0.0527 4 1 d
C9 C 0.70211(19) 0.41227(7) 0.25692(19) Uani 0.0507(5) 4 1 d
H7 H 0.757068 0.37463 0.230687 Uiso 0.0609 4 1 d
H8 H 0.648385 0.425135 0.17639 Uiso 0.0609 4 1 d
C10 C 0.5941(2) 0.39512(9) 0.3688(2) Uani 0.0620(6) 4 1 d
H9 H 0.541016 0.432991 0.396753 Uiso 0.0744 4 1 d
H10 H 0.647243 0.377797 0.445764 Uiso 0.0744 4 1 d
H11 H 0.525003 0.36362 0.335269 Uiso 0.0744 4 1 d
N3 N 0.21247(11) 0.12968(5) 0.19681(12) Uani 0.0313(3) 4 1 d
Hn3 H 0.255367 0.136474 0.118158 Uiso 0.0375 4 1 d
N4 N 0.17346(11) 0.13224(5) 0.42323(11) Uani 0.0318(3) 4 1 d
C11 C 0.26008(13) 0.15038(5) 0.32141(14) Uani 0.0329(3) 4 1 d
C12 C 0.08274(11) 0.09574(4) 0.21911(12) Uani 0.0279(3) 4 1 d
C13 C -0.01329(13) 0.06412(5) 0.12975(13) Uani 0.0346(4) 4 1 d
H12 H 0.003423 0.063512 0.032503 Uiso 0.0415 4 1 d
C14 C -0.13417(15) 0.03362(6) 0.18866(14) Uani 0.0409(4) 4 1 d
H13 H -0.201936 0.010388 0.130932 Uiso 0.0491 4 1 d
C15 C -0.16023(15) 0.03571(6) 0.32970(14) Uani 0.0419(4) 4 1 d
H14 H -0.246179 0.014518 0.366582 Uiso 0.0503 4 1 d
C16 C -0.06488(13) 0.06764(6) 0.41722(14) Uani 0.0359(4) 4 1 d
H15 H -0.083199 0.068882 0.514191 Uiso 0.0431 4 1 d
C17 C 0.05863(12) 0.09798(5) 0.36068(12) Uani 0.0281(3) 4 1 d
C18 C 0.39782(15) 0.18993(7) 0.33766(15) Uani 0.0442(4) 4 1 d
H16 H 0.37852 0.233229 0.308283 Uiso 0.0531 4 1 d
H17 H 0.422261 0.193348 0.433232 Uiso 0.0531 4 1 d
C19 C 0.53018(17) 0.16339(9) 0.2597(2) Uani 0.0551(5) 4 1 d
H18 H 0.547407 0.119602 0.286802 Uiso 0.0661 4 1 d
H19 H 0.507742 0.162274 0.163434 Uiso 0.0661 4 1 d
C20 C 0.6696(2) 0.20241(11) 0.2828(3) Uani 0.0888(10) 4 1 d
H20 H 0.696889 0.200419 0.377888 Uiso 0.1065 4 1 d
H21 H 0.748713 0.185242 0.227809 Uiso 0.1065 4 1 d
H22 H 0.651775 0.246375 0.257345 Uiso 0.1065 4 1 d

loop_
_atom_site_aniso_label
_atom_site_aniso_type_symbol
_atom_site_aniso_U_11
_atom_site_aniso_U_22
_atom_site_aniso_U_33
_atom_site_aniso_U_12
_atom_site_aniso_U_13
_atom_site_aniso_U_23
N1 N 0.0381(5) 0.0382(5) 0.0278(6) 0.0019(4) 0.0021(4) -0.0008(4)
N2 N 0.0369(5) 0.0396(5) 0.0290(6) 0.0003(4) -0.0031(4) 0.0004(4)
C1 C 0.0311(5) 0.0369(5) 0.0323(6) 0.0001(4) -0.0025(5) 0.0000(5)
C2 C 0.0319(6) 0.0349(6) 0.0324(7) -0.0033(5) -0.0003(5) 0.0003(5)
C3 C 0.0398(7) 0.0412(7) 0.0450(9) -0.0021(5) -0.0028(6) 0.0093(6)
C4 C 0.0387(7) 0.0350(6) 0.0690(11) 0.0013(5) -0.0009(7) 0.0067(6)
C5 C 0.0409(7) 0.0376(7) 0.0693(12) 0.0006(6) 0.0038(7) -0.0123(7)
C6 C 0.0439(7) 0.0458(7) 0.0404(9) -0.0034(6) 0.0020(6) -0.0108(6)
C7 C 0.0312(5) 0.0363(6) 0.0341(7) -0.0030(5) -0.0021(5) -0.0027(5)
C8 C 0.0385(6) 0.0427(6) 0.0506(9) 0.0091(5) 0.0042(6) 0.0015(7)
C9 C 0.0616(9) 0.0384(7) 0.0521(10) 0.0056(6) 0.0042(7) -0.0023(6)
C10 C 0.0558(9) 0.0519(9) 0.0783(13) -0.0011(7) 0.0074(9) 0.0041(8)
N3 N 0.0296(5) 0.0414(5) 0.0229(6) -0.0007(4) 0.0026(4) -0.0023(4)
N4 N 0.0323(5) 0.0401(5) 0.0230(5) 0.0003(4) -0.0021(4) -0.0014(4)
C11 C 0.0303(5) 0.0414(6) 0.0270(6) 0.0001(5) -0.0026(5) -0.0032(5)
C12 C 0.0281(5) 0.0298(5) 0.0259(6) 0.0039(4) -0.0009(4) -0.0003(4)
C13 C 0.0389(6) 0.0396(7) 0.0253(7) 0.0007(5) -0.0048(5) -0.0029(5)
C14 C 0.0411(7) 0.0409(7) 0.0407(8) -0.0073(5) -0.0091(6) -0.0010(6)
C15 C 0.0391(6) 0.0442(7) 0.0424(9) -0.0095(5) -0.0003(6) 0.0071(6)
C16 C 0.0389(6) 0.0407(6) 0.0282(7) -0.0024(5) 0.0029(5) 0.0041(5)
C17 C 0.0311(5) 0.0298(5) 0.0235(6) 0.0027(4) -0.0018(5) 0.0007(4)
C18 C 0.0387(6) 0.0565(8) 0.0375(8) -0.0108(6) -0.0016(6) -0.0077(6)
C19 C 0.0400(7) 0.0612(9) 0.0641(11) -0.0073(7) 0.0054(7) -0.0051(8)
C20 C 0.0433(9) 0.0915(14) 0.131(3) -0.0209(9) 0.0122(12) -0.0220(15)

loop_
_atom_type_symbol
_atom_type_scat_dispersion_real
_atom_type_scat_dispersion_imag
_atom_type_scat_source
C 0.0033 0.0016 'International Tables Vol C tables 4.2.6.8 and 6.1.1.1'
H 0.0000 0.0000 'International Tables Vol C tables 4.2.6.8 and 6.1.1.1'
N 0.0061 0.0033 'International Tables Vol C tables 4.2.6.8 and 6.1.1.1'
O 0.0106 0.0060 'International Tables Vol C tables 4.2.6.8 and 6.1.1.1'

loop_
_geom_angle_atom_site_label_1
_geom_angle_atom_site_label_2
_geom_angle_atom_site_label_3
_geom_angle
Hn1 N1 C1 126.51
Hn1 N1 C2 126.51
C1 N1 C2 106.99(11)
C1 N2 C7 104.81(11)
N1 C1 N2 113.19(10)
N1 C1 C8 121.05(12)
N2 C1 C8 125.75(13)
N1 C2 C3 132.03(12)
N1 C2 C7 105.25(10)
C3 C2 C7 122.72(11)
C2 C3 H1 121.83
C2 C3 C4 116.33(13)
H1 C3 C4 121.83
C3 C4 H2 119.07
C3 C4 C5 121.86(13)
H2 C4 C5 119.07
C4 C5 H3 119.23
C4 C5 C6 121.54(13)
H3 C5 C6 119.23
C5 C6 H4 121.14
C5 C6 C7 117.72(14)
H4 C6 C7 121.14
N2 C7 C2 109.77(10)
N2 C7 C6 130.41(12)
C2 C7 C6 119.82(11)
C1 C8 H5 109.47
C1 C8 H6 109.47
C1 C8 C9 112.97(11)
H5 C8 H6 105.73
H5 C8 C9 109.47
H6 C8 C9 109.47
C8 C9 H7 109.47
C8 C9 H8 109.47
C8 C9 C10 113.10(15)
H7 C9 H8 105.58
H7 C9 C10 109.47
H8 C9 C10 109.47
C9 C10 H9 109.47
C9 C10 H10 109.47
C9 C10 H11 109.47
H9 C10 H10 109.47
H9 C10 H11 109.47
H10 C10 H11 109.47
Hn3 N3 C11 126.64
Hn3 N3 C12 126.64
C11 N3 C12 106.72(10)
C11 N4 C17 104.78(10)
N3 C11 N4 113.37(10)
N3 C11 C18 122.02(11)
N4 C11 C18 124.61(12)
N3 C12 C13 131.86(11)
N3 C12 C17 105.64(9)
C13 C12 C17 122.49(10)
C12 C13 H12 121.8
C12 C13 C14 116.40(12)
H12 C13 C14 121.8
C13 C14 H13 119.11
C13 C14 C15 121.78(12)
H13 C14 C15 119.11
C14 C15 H14 119.35
C14 C15 C16 121.31(12)
H14 C15 C16 119.35
C15 C16 H15 120.99
C15 C16 C17 118.01(12)
H15 C16 C17 120.99
N4 C17 C12 109.48(9)
N4 C17 C16 130.52(11)
C12 C17 C16 119.99(10)
C11 C18 H16 109.47
C11 C18 H17 109.47
C11 C18 C19 113.46(12)
H16 C18 H17 105.17
H16 C18 C19 109.47
H17 C18 C19 109.47
C18 C19 H18 109.47
C18 C19 H19 109.47
C18 C19 C20 112.48(16)
H18 C19 H19 106.28
H18 C19 C20 109.47
H19 C19 C20 109.47
C19 C20 H20 109.47
C19 C20 H21 109.47
C19 C20 H22 109.47
H20 C20 H21 109.47
H20 C20 H22 109.47
H21 C20 H22 109.47

loop_
_geom_bond_atom_site_label_1
_geom_bond_atom_site_label_2
_geom_bond_distance
N1 Hn1 0.87
N1 C1 1.3533(18)
N1 C2 1.3899(15)
N2 C1 1.3196(18)
N2 C7 1.3963(16)
C1 C8 1.4942(17)
C2 C3 1.3882(17)
C2 C7 1.3936(18)
C3 H1 0.96
C3 C4 1.380(2)
C4 H2 0.96
C4 C5 1.388(2)
C5 H3 0.96
C5 C6 1.379(2)
C6 H4 0.96
C6 C7 1.3947(19)
C8 H5 0.96
C8 H6 0.96
C8 C9 1.533(2)
C9 H7 0.96
C9 H8 0.96
C9 C10 1.504(3)
C10 H9 0.96
C10 H10 0.96
C10 H11 0.96
N3 Hn3 0.87
N3 C11 1.3581(17)
N3 C12 1.3812(14)
N4 C11 1.3173(16)
N4 C17 1.3952(15)
C11 C18 1.4958(18)
C12 C13 1.3920(16)
C12 C17 1.3979(16)
C13 H12 0.96
C13 C14 1.3839(17)
C14 H13 0.96
C14 C15 1.3955(19)
C15 H14 0.96
C15 C16 1.3800(18)
C16 H15 0.96
C16 C17 1.3918(16)
C18 H16 0.96
C18 H17 0.96
C18 C19 1.517(2)
C19 H18 0.96
C19 H19 0.96
C19 C20 1.511(3)
C20 H20 0.96
C20 H21 0.96
C20 H22 0.96

loop_
_geom_hbond_atom_site_label_D
_geom_hbond_atom_site_label_H
_geom_hbond_atom_site_label_A
_geom_hbond_site_symmetry_A
_geom_hbond_distance_DH
_geom_hbond_distance_HA
_geom_hbond_distance_DA
_geom_hbond_angle_DHA
N1 Hn1 N2 4_654 0.87 1.96 2.8044(17) 164.74
N3 Hn3 N4 4_554 0.87 2.01 2.8583(15) 165.66

loop_
_geom_torsion_atom_site_label_1
_geom_torsion_atom_site_label_2
_geom_torsion_atom_site_label_3
_geom_torsion_atom_site_label_4
_geom_torsion_site_symmetry_3
_geom_torsion_site_symmetry_4
_geom_torsion
N1 C1 C8 C9 . . -81.9(2)
N3 C11 C18 C19 . . -47.4(2)
C1 C8 C9 C10 . . -71.1(2)
C11 C18 C19 C20 . . -177.4(2)
C1 N1 N2 C1 4_654 4_654 89.92(16)
C11 N3 N4 C11 4_554 4_554 -133.21(12)

loop_
_restr_distance_atom_site_label_1
_restr_distance_atom_site_label_2
_restr_distance_target
_restr_distance_target_weight_param
C2 C3 1.38 0.001
C3 C4 1.38 0.001
C4 C5 1.38 0.001
C5 C6 1.38 0.001
C6 C7 1.38 0.001
C7 C2 1.38 0.001
C12 C13 1.38 0.001
C13 C14 1.38 0.001
C14 C15 1.38 0.001
C15 C16 1.38 0.001
C16 C17 1.38 0.001
C17 C12 1.38 0.001
